data_2236837
loop_
_publ_author_name
'Madeley, Lee G.'
'Morgans, Garreth L.'
'Lemmerer, Andreas'
'Michael, Joseph P.'

_publ_section_title
;
 (2<i>E</i>)-1-Phenyl-2-[1-(2-phenylprop-2-en-1-yl)pyrrolidin-2-ylidene]ethanone
;
_journal_coeditor_code CV5350
_journal_issue 12
_journal_name_full 'Acta Crystallographica Section E'
_journal_page_first o3281
_journal_paper_doi 10.1107/S1600536812044443
_journal_volume 68
_journal_year 2012
_chemical_formula_iupac 'C21 H21 N O'
_chemical_formula_moiety 'C21 H21 N O'
_chemical_formula_sum 'C21 H21 N O'
_chemical_formula_weight 303.39
_chemical_name_systematic
;
(2<i>E</i>)-1-Phenyl-2-[1-(2-phenylprop-2-en-1-yl)pyrrolidin-2-ylidene]ethanone
;
_space_group_IT_number 1
_symmetry_cell_setting triclinic
_symmetry_space_group_name_Hall 'P 1'
_symmetry_space_group_name_H-M 'P 1'
_audit_creation_method 'WinGX routine CIF_UPDATE'
_cell_angle_alpha 82.579(7)
_cell_angle_beta 76.793(7)
_cell_angle_gamma 83.510(7)
_cell_formula_units_Z 1
_cell_length_a 5.7806(6)
_cell_length_b 7.9407(7)
_cell_length_c 9.6089(9)
_cell_measurement_reflns_used 1287
_cell_measurement_temperature 293(2)
_cell_measurement_theta_max 24.785
_cell_measurement_theta_min 2.2
_cell_volume 424.21(7)
_computing_cell_refinement 'SAINT-Plus (Bruker, 2004)'
_computing_data_collection 'APEX2 (Bruker, 2005)'
_computing_data_reduction 'SAINT-Plus and XPREP (Bruker, 2004)'
_computing_molecular_graphics
;
ORTEP-3 for Windows (Farrugia, 1997) and DIAMOND (Brandenburg,
1999)
;
_computing_publication_material
;
WinGX (Farrugia, 1999) and PLATON (Spek, 2009)
;
_computing_structure_refinement 'SHELXL97 (Sheldrick, 2008)'
_computing_structure_solution 'SHELXS97 (Sheldrick, 2008)'
_diffrn_ambient_temperature 293(2)
_diffrn_measured_fraction_theta_full 1
_diffrn_measured_fraction_theta_max 1
_diffrn_measurement_device_type 'Bruker APEXII CCD area-detector'
_diffrn_measurement_method '\w scans'
_diffrn_radiation_type MoK\a
_diffrn_radiation_wavelength 0.71073
_diffrn_reflns_av_R_equivalents 0.0403
_diffrn_reflns_limit_h_max 6
_diffrn_reflns_limit_h_min -6
_diffrn_reflns_limit_k_max 9
_diffrn_reflns_limit_k_min -9
_diffrn_reflns_limit_l_max 11
_diffrn_reflns_limit_l_min -11
_diffrn_reflns_number 5222
_diffrn_reflns_theta_full 25.48
_diffrn_reflns_theta_max 25.48
_diffrn_reflns_theta_min 2.19
_diffrn_standards_number 0
_exptl_absorpt_coefficient_mu 0.072
_exptl_absorpt_correction_type none
_exptl_crystal_colour colourless
_exptl_crystal_density_diffrn 1.188
_exptl_crystal_density_method 'not measured'
_exptl_crystal_description prism
_exptl_crystal_F_000 162
_exptl_crystal_size_max 0.4
_exptl_crystal_size_mid 0.2
_exptl_crystal_size_min 0.19
_refine_diff_density_max 0.112
_refine_diff_density_min -0.133
_refine_ls_extinction_method none
_refine_ls_goodness_of_fit_ref 0.982
_refine_ls_hydrogen_treatment constr
_refine_ls_matrix_type full
_refine_ls_number_parameters 208
_refine_ls_number_reflns 1563
_refine_ls_number_restraints 3
_refine_ls_restrained_S_all 0.981
_refine_ls_R_factor_gt 0.0435
_refine_ls_shift/su_max 0
_refine_ls_structure_factor_coef Fsqd
_refine_ls_weighting_details 'calc w=1/[\s^2^(Fo^2^)+(0.0653P)^2^] where P=(Fo^2^+2Fc^2^)/3'
_refine_ls_weighting_scheme calc
_refine_ls_wR_factor_ref 0.1188
_reflns_number_gt 970
_reflns_number_total 1563
_reflns_threshold_expression I>2sigma(I)
_cod_data_source_file cv5350.cif
_cod_data_source_block I
_cod_database_code 2236837
_cod_database_fobs_code 2236837

loop_
_symmetry_equiv_pos_as_xyz
'x, y, z'

loop_
_atom_site_type_symbol
_atom_site_label
_atom_site_fract_x
_atom_site_fract_y
_atom_site_fract_z
_atom_site_U_iso_or_equiv
_atom_site_adp_type
_atom_site_calc_flag
_atom_site_refinement_flags
_atom_site_occupancy
C C1 0.6399(6) 0.8328(4) 1.0527(4) 0.0522(9) Uani d . 1
C C2 0.5691(7) 1.0058(4) 1.0341(4) 0.0653(11) Uani d . 1
H H2 0.446 1.0433 0.9869 0.078 Uiso calc R 1
C C3 0.6799(8) 1.1226(5) 1.0850(5) 0.0752(12) Uani d . 1
H H3 0.6316 1.2382 1.0718 0.09 Uiso calc R 1
C C4 0.8608(8) 1.0687(6) 1.1548(5) 0.0785(13) Uani d . 1
H H4 0.9371 1.1472 1.1881 0.094 Uiso calc R 1
C C5 0.9283(7) 0.8981(6) 1.1751(5) 0.0789(13) Uani d . 1
H H5 1.0501 0.8604 1.2233 0.095 Uiso calc R 1
C C6 0.8181(7) 0.7835(5) 1.1250(4) 0.0659(11) Uani d . 1
H H6 0.8656 0.668 1.1406 0.079 Uiso calc R 1
C C7 0.5255(7) 0.6979(4) 1.0017(4) 0.0636(11) Uani d . 1
C C8 0.3853(7) 0.7440(4) 0.8977(4) 0.0585(10) Uani d . 1
H H8 0.3737 0.8574 0.8591 0.07 Uiso calc R 1
C C9 0.2666(7) 0.6322(5) 0.8508(4) 0.0636(11) Uani d . 1
C C10 0.2782(9) 0.4424(5) 0.8878(5) 0.0838(13) Uani d . 1
H H10A 0.2124 0.4137 0.9893 0.101 Uiso calc R 1
H H10B 0.4419 0.3929 0.8653 0.101 Uiso calc R 1
C C11 0.1326(11) 0.3781(7) 0.7980(7) 0.1127(19) Uani d . 1
H H11A 0.2347 0.3109 0.7267 0.135 Uiso calc R 1
H H11B 0.0148 0.3068 0.8582 0.135 Uiso calc R 1
C C12 0.0139(10) 0.5276(7) 0.7269(6) 0.1016(17) Uani d . 1
H H12A -0.1575 0.5333 0.7633 0.122 Uiso calc R 1
H H12B 0.0477 0.5234 0.6238 0.122 Uiso calc R 1
C C13 0.0360(8) 0.8452(6) 0.7109(4) 0.0773(12) Uani d . 1
H H13A 0.0421 0.9211 0.7811 0.093 Uiso calc R 1
H H13B -0.1294 0.8469 0.7046 0.093 Uiso calc R 1
C C14 0.1767(8) 0.9137(6) 0.5674(4) 0.0778(12) Uani d . 1
C C15 0.0892(8) 1.0875(6) 0.5101(4) 0.0751(12) Uani d . 1
C C16 -0.1450(9) 1.1520(6) 0.5513(6) 0.0909(14) Uani d . 1
H H16 -0.2506 1.0866 0.6185 0.109 Uiso calc R 1
C C17 -0.2279(11) 1.3117(8) 0.4954(7) 0.1099(17) Uani d . 1
H H17 -0.3873 1.3518 0.5237 0.132 Uiso calc R 1
C C18 -0.0743(16) 1.4078(8) 0.3995(7) 0.1170(19) Uani d . 1
H H18 -0.1294 1.5144 0.3614 0.14 Uiso calc R 1
C C19 0.1563(17) 1.3526(10) 0.3579(6) 0.121(2) Uani d . 1
H H19 0.2612 1.422 0.2942 0.145 Uiso calc R 1
C C20 0.2381(9) 1.1892(8) 0.4114(5) 0.1007(17) Uani d . 1
H H20 0.3965 1.1492 0.3792 0.121 Uiso calc R 1
C C21 0.3663(10) 0.8275(8) 0.4994(6) 0.1161(19) Uani d . 1
H H21A 0.4527 0.8741 0.4117 0.139 Uiso calc R 1
H H21B 0.4147 0.7197 0.5389 0.139 Uiso calc R 1
O O1 0.5650(7) 0.5495(3) 1.0546(4) 0.0998(11) Uani d . 1
N N1 0.1148(6) 0.6753(4) 0.7626(3) 0.0725(10) Uani d . 1

loop_
_atom_site_aniso_label
_atom_site_aniso_U_11
_atom_site_aniso_U_22
_atom_site_aniso_U_33
_atom_site_aniso_U_12
_atom_site_aniso_U_13
_atom_site_aniso_U_23
C1 0.067(2) 0.0394(18) 0.049(2) -0.0063(17) -0.0088(18) -0.0052(16)
C2 0.081(3) 0.041(2) 0.076(3) -0.004(2) -0.019(2) -0.0123(18)
C3 0.094(3) 0.048(2) 0.086(3) -0.011(2) -0.016(3) -0.018(2)
C4 0.086(3) 0.078(3) 0.077(3) -0.024(3) -0.012(3) -0.027(2)
C5 0.074(3) 0.089(3) 0.079(3) -0.004(3) -0.022(2) -0.019(3)
C6 0.080(3) 0.052(2) 0.065(3) -0.003(2) -0.015(2) -0.0099(19)
C7 0.089(3) 0.044(2) 0.058(3) -0.007(2) -0.012(2) -0.0082(19)
C8 0.074(2) 0.044(2) 0.057(2) -0.0108(19) -0.009(2) -0.0080(18)
C9 0.074(3) 0.063(2) 0.054(2) -0.017(2) -0.002(2) -0.017(2)
C10 0.111(3) 0.058(2) 0.088(3) -0.024(2) -0.015(3) -0.023(2)
C11 0.135(5) 0.097(4) 0.118(5) -0.047(4) -0.020(4) -0.034(4)
C12 0.107(4) 0.113(4) 0.097(4) -0.035(3) -0.019(3) -0.043(3)
C13 0.069(3) 0.101(3) 0.065(3) -0.009(2) -0.015(2) -0.017(2)
C14 0.072(3) 0.106(3) 0.055(2) -0.022(2) -0.011(2) -0.001(2)
C15 0.077(3) 0.108(3) 0.048(2) -0.032(3) -0.015(2) -0.014(2)
C16 0.091(4) 0.091(3) 0.094(3) -0.023(3) -0.022(3) -0.004(3)
C17 0.125(5) 0.108(4) 0.112(5) -0.010(4) -0.052(4) -0.021(4)
C18 0.172(7) 0.113(5) 0.083(4) -0.042(5) -0.049(4) -0.009(4)
C19 0.179(7) 0.126(5) 0.064(4) -0.078(5) -0.019(4) 0.010(3)
C20 0.107(4) 0.145(5) 0.055(3) -0.051(4) -0.005(3) -0.015(3)
C21 0.108(4) 0.129(4) 0.085(3) 0.000(3) 0.025(3) -0.007(3)
O1 0.165(3) 0.0361(15) 0.114(3) -0.0150(15) -0.065(2) 0.0006(14)
N1 0.082(2) 0.075(2) 0.067(2) -0.0187(19) -0.018(2) -0.0181(18)

loop_
_atom_type_symbol
_atom_type_description
_atom_type_scat_dispersion_real
_atom_type_scat_dispersion_imag
_atom_type_scat_source
C C 0.0033 0 'International Tables Vol C Tables 4.2.6.8 and 6.1.1.4'
H H 0 0 'International Tables Vol C Tables 4.2.6.8 and 6.1.1.4'
O O 0.0106 0 'International Tables Vol C Tables 4.2.6.8 and 6.1.1.4'
N N 0.0061 0 'International Tables Vol C Tables 4.2.6.8 and 6.1.1.4'

loop_
_geom_angle_atom_site_label_1
_geom_angle_atom_site_label_2
_geom_angle_atom_site_label_3
_geom_angle
C6 C1 C2 117.7(3)
C6 C1 C7 118.8(3)
C2 C1 C7 123.5(3)
C3 C2 C1 120.5(4)
C3 C2 H2 119.7
C1 C2 H2 119.7
C4 C3 C2 120.2(4)
C4 C3 H3 119.9
C2 C3 H3 119.9
C3 C4 C5 119.4(4)
C3 C4 H4 120.3
C5 C4 H4 120.3
C6 C5 C4 120.2(4)
C6 C5 H5 119.9
C4 C5 H5 119.9
C5 C6 C1 122.0(4)
C5 C6 H6 119
C1 C6 H6 119
O1 C7 C8 123.9(3)
O1 C7 C1 116.2(4)
C8 C7 C1 119.9(3)
C9 C8 C7 123.8(3)
C9 C8 H8 118.1
C7 C8 H8 118.1
N1 C9 C8 124.8(3)
N1 C9 C10 108.2(3)
C8 C9 C10 127.0(4)
C9 C10 C11 105.7(4)
C9 C10 H10A 110.6
C11 C10 H10A 110.6
C9 C10 H10B 110.6
C11 C10 H10B 110.6
H10A C10 H10B 108.7
C12 C11 C10 107.5(4)
C12 C11 H11A 110.2
C10 C11 H11A 110.2
C12 C11 H11B 110.2
C10 C11 H11B 110.2
H11A C11 H11B 108.5
C11 C12 N1 104.6(4)
C11 C12 H12A 110.8
N1 C12 H12A 110.8
C11 C12 H12B 110.8
N1 C12 H12B 110.8
H12A C12 H12B 108.9
N1 C13 C14 115.3(4)
N1 C13 H13A 108.5
C14 C13 H13A 108.5
N1 C13 H13B 108.5
C14 C13 H13B 108.5
H13A C13 H13B 107.5
C21 C14 C15 122.8(4)
C21 C14 C13 121.7(5)
C15 C14 C13 115.5(4)
C20 C15 C16 116.7(5)
C20 C15 C14 121.3(4)
C16 C15 C14 122.0(4)
C15 C16 C17 122.0(5)
C15 C16 H16 119
C17 C16 H16 119
C18 C17 C16 119.1(6)
C18 C17 H17 120.5
C16 C17 H17 120.5
C19 C18 C17 121.3(6)
C19 C18 H18 119.3
C17 C18 H18 119.3
C18 C19 C20 119.5(6)
C18 C19 H19 120.3
C20 C19 H19 120.3
C15 C20 C19 121.3(6)
C15 C20 H20 119.4
C19 C20 H20 119.4
C14 C21 H21A 120
C14 C21 H21B 120
H21A C21 H21B 120
C9 N1 C13 126.6(3)
C9 N1 C12 113.4(4)
C13 N1 C12 119.8(4)

loop_
_geom_bond_atom_site_label_1
_geom_bond_atom_site_label_2
_geom_bond_distance
C1 C6 1.365(5)
C1 C2 1.389(4)
C1 C7 1.507(5)
C2 C3 1.380(5)
C2 H2 0.93
C3 C4 1.368(6)
C3 H3 0.93
C4 C5 1.368(6)
C4 H4 0.93
C5 C6 1.360(6)
C5 H5 0.93
C6 H6 0.93
C7 O1 1.239(4)
C7 C8 1.413(5)
C8 C9 1.358(5)
C8 H8 0.93
C9 N1 1.342(5)
C9 C10 1.500(5)
C10 C11 1.503(7)
C10 H10A 0.97
C10 H10B 0.97
C11 C12 1.472(7)
C11 H11A 0.97
C11 H11B 0.97
C12 N1 1.478(6)
C12 H12A 0.97
C12 H12B 0.97
C13 N1 1.437(5)
C13 C14 1.501(6)
C13 H13A 0.97
C13 H13B 0.97
C14 C21 1.309(6)
C14 C15 1.495(6)
C15 C20 1.371(6)
C15 C16 1.379(6)
C16 C17 1.390(7)
C16 H16 0.93
C17 C18 1.348(8)
C17 H17 0.93
C18 C19 1.341(8)
C18 H18 0.93
C19 C20 1.404(8)
C19 H19 0.93
C20 H20 0.93
C21 H21A 0.93
C21 H21B 0.93

loop_
_geom_hbond_atom_site_label_D
_geom_hbond_atom_site_label_H
_geom_hbond_atom_site_label_A
_geom_hbond_site_symmetry_A
_geom_hbond_distance_DH
_geom_hbond_distance_HA
_geom_hbond_distance_DA
_geom_hbond_angle_DHA
C3 H3 O1 1_565 0.93 2.45 3.368(5) 170

loop_
_geom_torsion_atom_site_label_1
_geom_torsion_atom_site_label_2
_geom_torsion_atom_site_label_3
_geom_torsion_atom_site_label_4
_geom_torsion
C6 C1 C2 C3 1.3(5)
C7 C1 C2 C3 179.2(4)
C1 C2 C3 C4 -0.2(6)
C2 C3 C4 C5 -0.8(6)
C3 C4 C5 C6 0.6(7)
C4 C5 C6 C1 0.5(6)
C2 C1 C6 C5 -1.5(6)
C7 C1 C6 C5 -179.5(4)
C6 C1 C7 O1 14.8(5)
C2 C1 C7 O1 -163.2(4)
C6 C1 C7 C8 -164.4(4)
C2 C1 C7 C8 17.7(5)
O1 C7 C8 C9 4.2(6)
C1 C7 C8 C9 -176.7(3)
C7 C8 C9 N1 173.4(4)
C7 C8 C9 C10 -6.0(6)
N1 C9 C10 C11 5.6(5)
C8 C9 C10 C11 -174.9(4)
C9 C10 C11 C12 -7.5(5)
C10 C11 C12 N1 6.6(5)
N1 C13 C14 C21 -4.0(6)
N1 C13 C14 C15 177.5(3)
C21 C14 C15 C20 -21.8(7)
C13 C14 C15 C20 156.6(4)
C21 C14 C15 C16 156.8(5)
C13 C14 C15 C16 -24.7(5)
C20 C15 C16 C17 0.4(6)
C14 C15 C16 C17 -178.3(4)
C15 C16 C17 C18 -1.0(7)
C16 C17 C18 C19 -0.4(8)
C17 C18 C19 C20 2.2(8)
C16 C15 C20 C19 1.5(6)
C14 C15 C20 C19 -179.8(4)
C18 C19 C20 C15 -2.8(8)
C8 C9 N1 C13 -5.1(6)
C10 C9 N1 C13 174.4(4)
C8 C9 N1 C12 179.0(4)
C10 C9 N1 C12 -1.5(5)
C14 C13 N1 C9 94.1(4)
C14 C13 N1 C12 -90.3(5)
C11 C12 N1 C9 -3.3(5)
C11 C12 N1 C13 -179.5(4)

loop_
_cod_related_entry_id
_cod_related_entry_database
_cod_related_entry_code
1 ChemSpider 30658208
